data_7218017
loop_
_publ_author_name
'Banerjee, Subarna'
'Rajakannu, Palanisamy'
'Butcher, Raymond J.'
'Murugavel, Ramaswamy'

_publ_section_title
;
 Auxiliary ligand-aided tuning of aggregation of transition metal
 benzoates: isolation of four different types of coordination polymers
;
_journal_issue 36
_journal_name_full CrystEngComm
_journal_page_first 8429
_journal_paper_doi 10.1039/C4CE01043D
_journal_volume 16
_journal_year 2014
_chemical_formula_moiety 'C42 H54 N4 O4 Zn1'
_chemical_formula_sum 'C42 H54 N2 O4 Zn'
_chemical_formula_weight 716.24
_chemical_name_systematic
;
 ?
;
_space_group_IT_number 12
_symmetry_cell_setting monoclinic
_symmetry_space_group_name_Hall '-C 2y'
_symmetry_space_group_name_H-M 'C 1 2/m 1'
_atom_sites_solution_hydrogens geom
_atom_sites_solution_primary direct
_atom_sites_solution_secondary difmap
_audit_creation_method SHELXL-97
_cell_angle_alpha 90.00
_cell_angle_beta 98.784(5)
_cell_angle_gamma 90.00
_cell_formula_units_Z 2
_cell_length_a 12.0429(9)
_cell_length_b 11.3433(5)
_cell_length_c 14.8837(7)
_cell_measurement_reflns_used 0
_cell_measurement_temperature 293(2)
_cell_measurement_theta_max 0
_cell_measurement_theta_min 0
_cell_volume 2009.4(2)
_computing_cell_refinement 'CAD4 Express (Enraf Nonius, 1994)'
_computing_data_collection 'CAD4 Express (Enraf Nonius, 1994)'
_computing_data_reduction 'XCAD4 (Harms & Wocadlo, 1995)'
_computing_molecular_graphics 'Ortep-3 for Windows (Farrugia, 1997)'
_computing_publication_material 'WinGX publication routines (Farrugia, 1999)'
_computing_structure_refinement 'SHELXL-97 (Sheldrick, 1997)'
_computing_structure_solution 'SHELXS-97 (Sheldrick, 1997)'
_diffrn_ambient_temperature 293(2)
_diffrn_measured_fraction_theta_full 0.999
_diffrn_measured_fraction_theta_max 0.999
_diffrn_measurement_device_type 'Enraf Nonius TurboCAD4'
_diffrn_measurement_method 'non-profiled omega scans'
_diffrn_radiation_monochromator graphite
_diffrn_radiation_source 'fine-focus sealed tube'
_diffrn_radiation_type MoK\a
_diffrn_radiation_wavelength 0.71073
_diffrn_reflns_av_R_equivalents 0.0132
_diffrn_reflns_av_sigmaI/netI 0.0273
_diffrn_reflns_limit_h_max 14
_diffrn_reflns_limit_h_min 0
_diffrn_reflns_limit_k_max 0
_diffrn_reflns_limit_k_min -13
_diffrn_reflns_limit_l_max 17
_diffrn_reflns_limit_l_min -17
_diffrn_reflns_number 1962
_diffrn_reflns_theta_full 24.97
_diffrn_reflns_theta_max 24.97
_diffrn_reflns_theta_min 1.38
_diffrn_standards_decay_% 0
_diffrn_standards_interval_time 60
_diffrn_standards_number 3
_exptl_absorpt_coefficient_mu 0.652
_exptl_absorpt_correction_T_max 0.8807
_exptl_absorpt_correction_T_min 0.8041
_exptl_absorpt_correction_type psi-scan
_exptl_absorpt_process_details 'North et al., 1968'
_exptl_crystal_colour colourless
_exptl_crystal_density_diffrn 1.184
_exptl_crystal_density_method 'not measured'
_exptl_crystal_description blocks
_exptl_crystal_F_000 764
_exptl_crystal_size_max 0.35
_exptl_crystal_size_mid 0.20
_exptl_crystal_size_min 0.20
_refine_diff_density_max 0.285
_refine_diff_density_min -0.219
_refine_diff_density_rms 0.049
_refine_ls_extinction_method none
_refine_ls_goodness_of_fit_ref 1.064
_refine_ls_hydrogen_treatment mixed
_refine_ls_matrix_type full
_refine_ls_number_parameters 126
_refine_ls_number_reflns 1865
_refine_ls_number_restraints 0
_refine_ls_restrained_S_all 1.064
_refine_ls_R_factor_all 0.0504
_refine_ls_R_factor_gt 0.0383
_refine_ls_shift/su_max 0.000
_refine_ls_shift/su_mean 0.000
_refine_ls_structure_factor_coef Fsqd
_refine_ls_weighting_details 'calc w=1/[\s^2^(Fo^2^)+(0.0625P)^2^+1.3938P] where P=(Fo^2^+2Fc^2^)/3'
_refine_ls_weighting_scheme calc
_refine_ls_wR_factor_gt 0.1023
_refine_ls_wR_factor_ref 0.1075
_reflns_number_gt 1671
_reflns_number_total 1865
_reflns_threshold_expression >2sigma(I)
_cod_duplicate_entry 7217058
_cod_data_source_file c4ce01043d3.cif
_cod_data_source_block rm135a
_cod_original_sg_symbol_H-M 'C 2/m'
_cod_database_code 7218017

loop_
_symmetry_equiv_pos_as_xyz
'x, y, z'
'-x, y, -z'
'x+1/2, y+1/2, z'
'-x+1/2, y+1/2, -z'
'-x, -y, -z'
'x, -y, z'
'-x+1/2, -y+1/2, -z'
'x+1/2, -y+1/2, z'

loop_
_atom_site_label
_atom_site_type_symbol
_atom_site_fract_x
_atom_site_fract_y
_atom_site_fract_z
_atom_site_U_iso_or_equiv
_atom_site_adp_type
_atom_site_occupancy
_atom_site_symmetry_multiplicity
_atom_site_calc_flag
_atom_site_refinement_flags
Zn1 Zn 0.0000 0.0000 0.0000 0.0362(2) Uani 1 4 d S
O1 O 0.13885(19) 0.0000 -0.07649(15) 0.0426(5) Uani 1 2 d S
O2 O -0.03623(19) 0.0000 -0.14502(15) 0.0458(6) Uani 1 2 d S
N1 N 0.0000 -0.1878(2) 0.0000 0.0404(6) Uani 1 2 d S
C1 C 0.0677(3) 0.0000 -0.1484(2) 0.0421(8) Uani 1 2 d S
C2 C 0.1086(3) 0.0000 -0.2400(3) 0.0560(10) Uani 1 2 d S
C3 C 0.1264(3) -0.1072(3) -0.2810(2) 0.0735(9) Uani 1 1 d .
C4 C 0.1659(3) -0.1032(4) -0.3646(2) 0.0979(14) Uani 1 1 d .
H4 H 0.1794 -0.1741 -0.3925 0.117 Uiso 1 1 calc R
C5 C 0.1855(4) 0.0000 -0.4075(3) 0.104(2) Uani 1 2 d S
C6 C 0.1005(4) -0.2245(4) -0.2379(3) 0.0994(13) Uani 1 1 d .
H6 H 0.0891 -0.2083 -0.1753 0.119 Uiso 1 1 calc R
C7 C -0.0056(5) -0.2775(6) -0.2866(6) 0.188(3) Uani 1 1 d .
H7A H -0.0202 -0.3505 -0.2580 0.282 Uiso 1 1 calc R
H7B H 0.0022 -0.2918 -0.3488 0.282 Uiso 1 1 calc R
H7C H -0.0669 -0.2241 -0.2841 0.282 Uiso 1 1 calc R
C8 C 0.1954(5) -0.3129(5) -0.2341(4) 0.150(2) Uani 1 1 d .
H8A H 0.2632 -0.2790 -0.2021 0.225 Uiso 1 1 calc R
H8B H 0.2063 -0.3330 -0.2948 0.225 Uiso 1 1 calc R
H8C H 0.1768 -0.3826 -0.2030 0.225 Uiso 1 1 calc R
C9 C 0.2268(5) 0.0000 -0.4996(4) 0.154(4) Uani 1 2 d S
H9 H 0.2268 0.0864 -0.4996 0.185 Uiso 0.50 1 calc PR
C10 C 0.3435(5) 0.0000 -0.4945(4) 0.139(3) Uani 1 2 d S
H10A H 0.3779 0.0000 -0.4319 0.209 Uiso 1 2 calc SR
H10B H 0.3665 0.0691 -0.5241 0.209 Uiso 0.50 1 calc PR
H10C H 0.3665 -0.0691 -0.5241 0.209 Uiso 0.50 1 calc PR
C11 C 0.1495(6) 0.0000 -0.5723(4) 0.193(6) Uani 1 2 d S
H11A H 0.0763 0.0000 -0.5542 0.289 Uiso 1 2 calc SR
H11B H 0.1579 -0.0691 -0.6079 0.289 Uiso 0.50 1 calc PR
H11C H 0.1579 0.0691 -0.6079 0.289 Uiso 0.50 1 calc PR
C21 C 0.0930(2) -0.2491(2) 0.0262(2) 0.0606(8) Uani 1 1 d .
H21 H 0.1594 -0.2080 0.0444 0.073 Uiso 1 1 calc R
C22 C 0.0963(2) -0.3707(2) 0.0278(2) 0.0612(8) Uani 1 1 d .
H22 H 0.1636 -0.4096 0.0477 0.073 Uiso 1 1 calc R
C23 C 0.0000 -0.4341(2) 0.0000 0.0387(7) Uani 1 2 d S

loop_
_atom_site_aniso_label
_atom_site_aniso_U_11
_atom_site_aniso_U_22
_atom_site_aniso_U_33
_atom_site_aniso_U_23
_atom_site_aniso_U_13
_atom_site_aniso_U_12
Zn1 0.0479(4) 0.0199(3) 0.0436(3) 0.000 0.0158(2) 0.000
O1 0.0431(13) 0.0400(12) 0.0457(13) 0.000 0.0101(11) 0.000
O2 0.0427(14) 0.0502(14) 0.0454(13) 0.000 0.0096(10) 0.000
N1 0.0491(16) 0.0237(13) 0.0502(16) 0.000 0.0134(13) 0.000
C1 0.050(2) 0.0342(16) 0.0438(19) 0.000 0.0121(16) 0.000
C2 0.051(2) 0.075(3) 0.044(2) 0.000 0.0145(17) 0.000
C3 0.074(2) 0.094(2) 0.0563(17) -0.0164(17) 0.0213(15) 0.0091(18)
C4 0.085(2) 0.155(4) 0.058(2) -0.029(2) 0.0287(18) 0.014(3)
C5 0.066(3) 0.202(8) 0.049(3) 0.000 0.024(2) 0.000
C6 0.149(4) 0.076(2) 0.084(2) -0.030(2) 0.052(3) 0.005(3)
C7 0.117(5) 0.139(6) 0.298(11) 0.043(6) 0.003(5) -0.026(4)
C8 0.167(5) 0.119(4) 0.157(5) -0.005(4) 0.002(4) 0.035(4)
C9 0.084(4) 0.331(13) 0.056(3) 0.000 0.037(3) 0.000
C10 0.080(4) 0.268(11) 0.080(4) 0.000 0.042(3) 0.000
C11 0.095(5) 0.441(18) 0.045(3) 0.000 0.017(3) 0.000
C21 0.0450(15) 0.0277(12) 0.105(2) 0.0013(13) -0.0022(15) -0.0050(10)
C22 0.0429(14) 0.0279(12) 0.108(2) 0.0032(13) -0.0034(14) 0.0012(10)
C23 0.0423(18) 0.0231(16) 0.0517(18) 0.000 0.0103(14) 0.000

loop_
_atom_type_symbol
_atom_type_description
_atom_type_scat_dispersion_real
_atom_type_scat_dispersion_imag
_atom_type_scat_source
C C 0.0033 0.0016 'International Tables Vol C Tables 4.2.6.8 and 6.1.1.4'
H H 0.0000 0.0000 'International Tables Vol C Tables 4.2.6.8 and 6.1.1.4'
N N 0.0061 0.0033 'International Tables Vol C Tables 4.2.6.8 and 6.1.1.4'
O O 0.0106 0.0060 'International Tables Vol C Tables 4.2.6.8 and 6.1.1.4'
Zn Zn 0.2839 1.4301 'International Tables Vol C Tables 4.2.6.8 and 6.1.1.4'

loop_
_geom_angle_atom_site_label_1
_geom_angle_atom_site_label_2
_geom_angle_atom_site_label_3
_geom_angle
_geom_angle_site_symmetry_1
_geom_angle_site_symmetry_3
N1 Zn1 N1 180.0 5 .
N1 Zn1 O2 90.0 5 5
N1 Zn1 O2 90.0 . 5
N1 Zn1 O2 90.0 5 .
N1 Zn1 O2 90.0 . .
O2 Zn1 O2 180.00(2) 5 .
N1 Zn1 O1 90.0 5 5
N1 Zn1 O1 90.0 . 5
O2 Zn1 O1 61.50(9) 5 5
O2 Zn1 O1 118.50(9) . 5
N1 Zn1 O1 90.0 5 .
N1 Zn1 O1 90.0 . .
O2 Zn1 O1 118.50(9) 5 .
O2 Zn1 O1 61.50(9) . .
O1 Zn1 O1 180.00(10) 5 .
N1 Zn1 C1 90.0 5 .
N1 Zn1 C1 90.0 . .
O2 Zn1 C1 149.31(10) 5 .
O2 Zn1 C1 30.69(10) . .
O1 Zn1 C1 149.19(10) 5 .
O1 Zn1 C1 30.81(10) . .
N1 Zn1 C1 90.0 5 5
N1 Zn1 C1 90.0 . 5
O2 Zn1 C1 30.69(10) 5 5
O2 Zn1 C1 149.31(10) . 5
O1 Zn1 C1 30.81(10) 5 5
O1 Zn1 C1 149.19(10) . 5
C1 Zn1 C1 180.00(15) . 5
C1 O1 Zn1 88.11(19) . .
C1 O2 Zn1 89.42(19) . .
C21 N1 C21 116.7(3) 2 .
C21 N1 Zn1 121.67(14) 2 .
C21 N1 Zn1 121.67(14) . .
O2 C1 O1 121.0(3) . .
O2 C1 C2 119.8(3) . .
O1 C1 C2 119.3(3) . .
O2 C1 Zn1 59.89(17) . .
O1 C1 Zn1 61.07(17) . .
C2 C1 Zn1 179.7(3) . .
C3 C2 C3 121.8(4) . 6
C3 C2 C1 119.10(19) . .
C3 C2 C1 119.10(19) 6 .
C2 C3 C4 117.2(4) . .
C2 C3 C6 121.4(3) . .
C4 C3 C6 121.3(3) . .
C5 C4 C3 123.2(4) . .
C5 C4 H4 118.4 . .
C3 C4 H4 118.4 . .
C4 C5 C4 117.3(4) . 6
C4 C5 C9 121.4(2) . .
C4 C5 C9 121.4(2) 6 .
C7 C6 C8 109.6(4) . .
C7 C6 C3 111.2(4) . .
C8 C6 C3 113.0(4) . .
C7 C6 H6 107.6 . .
C8 C6 H6 107.6 . .
C3 C6 H6 107.6 . .
C6 C7 H7A 109.5 . .
C6 C7 H7B 109.5 . .
H7A C7 H7B 109.5 . .
C6 C7 H7C 109.5 . .
H7A C7 H7C 109.5 . .
H7B C7 H7C 109.5 . .
C6 C8 H8A 109.5 . .
C6 C8 H8B 109.5 . .
H8A C8 H8B 109.5 . .
C6 C8 H8C 109.5 . .
H8A C8 H8C 109.5 . .
H8B C8 H8C 109.5 . .
C11 C9 C10 128.7(5) . .
C11 C9 C5 116.8(5) . .
C10 C9 C5 114.5(5) . .
C11 C9 H9 90.0 . .
C10 C9 H9 90.0 . .
C5 C9 H9 90.0 . .
C9 C10 H10A 109.5 . .
C9 C10 H10B 109.5 . .
H10A C10 H10B 109.5 . .
C9 C10 H10C 109.5 . .
H10A C10 H10C 109.5 . .
H10B C10 H10C 109.5 . .
C9 C11 H11A 109.5 . .
C9 C11 H11B 109.5 . .
H11A C11 H11B 109.5 . .
C9 C11 H11C 109.5 . .
H11A C11 H11C 109.5 . .
H11B C11 H11C 109.5 . .
N1 C21 C22 123.5(2) . .
N1 C21 H21 118.3 . .
C22 C21 H21 118.3 . .
C23 C22 C21 119.7(2) . .
C23 C22 H22 120.1 . .
C21 C22 H22 120.1 . .
C22 C23 C22 116.9(3) . 2
C22 C23 C23 121.53(15) . 5_545
C22 C23 C23 121.53(15) 2 5_545

loop_
_geom_bond_atom_site_label_1
_geom_bond_atom_site_label_2
_geom_bond_distance
_geom_bond_site_symmetry_2
Zn1 N1 2.130(2) 5
Zn1 N1 2.130(2) .
Zn1 O2 2.136(2) 5
Zn1 O2 2.136(2) .
Zn1 O1 2.162(2) 5
Zn1 O1 2.162(2) .
Zn1 C1 2.469(3) .
Zn1 C1 2.469(3) 5
O1 C1 1.265(4) .
O2 C1 1.260(4) .
N1 C21 1.325(3) 2
N1 C21 1.325(3) .
C1 C2 1.518(5) .
C2 C3 1.392(4) .
C2 C3 1.392(4) 6
C3 C4 1.400(4) .
C3 C6 1.529(6) .
C4 C5 1.371(5) .
C4 H4 0.9300 .
C5 C4 1.371(5) 6
C5 C9 1.528(6) .
C6 C7 1.495(7) .
C6 C8 1.515(6) .
C6 H6 0.9800 .
C7 H7A 0.9600 .
C7 H7B 0.9600 .
C7 H7C 0.9600 .
C8 H8A 0.9600 .
C8 H8B 0.9600 .
C8 H8C 0.9600 .
C9 C11 1.316(8) .
C9 C10 1.395(8) .
C9 H9 0.9800 .
C10 H10A 0.9600 .
C10 H10B 0.9600 .
C10 H10C 0.9600 .
C11 H11A 0.9600 .
C11 H11B 0.9600 .
C11 H11C 0.9600 .
C21 C22 1.381(4) .
C21 H21 0.9300 .
C22 C23 1.374(3) .
C22 H22 0.9300 .
C23 C22 1.374(3) 2
C23 C23 1.496(6) 5_545

loop_
_geom_torsion_atom_site_label_1
_geom_torsion_atom_site_label_2
_geom_torsion_atom_site_label_3
_geom_torsion_atom_site_label_4
_geom_torsion
_geom_torsion_site_symmetry_1
_geom_torsion_site_symmetry_4
N1 Zn1 O1 C1 -90.0 5 .
N1 Zn1 O1 C1 90.0 . .
O2 Zn1 O1 C1 180.0 5 .
O2 Zn1 O1 C1 0.0 . .
O1 Zn1 O1 C1 -47(43) 5 .
C1 Zn1 O1 C1 180.0 5 .
N1 Zn1 O2 C1 90.0 5 .
N1 Zn1 O2 C1 -90.0 . .
O2 Zn1 O2 C1 96(100) 5 .
O1 Zn1 O2 C1 180.0 5 .
O1 Zn1 O2 C1 0.0 . .
C1 Zn1 O2 C1 180.0 5 .
N1 Zn1 N1 C21 0(17) 5 2
O2 Zn1 N1 C21 112.83(19) 5 2
O2 Zn1 N1 C21 -67.17(19) . 2
O1 Zn1 N1 C21 51.33(19) 5 2
O1 Zn1 N1 C21 -128.67(19) . 2
C1 Zn1 N1 C21 -97.86(19) . 2
C1 Zn1 N1 C21 82.14(19) 5 2
N1 Zn1 N1 C21 0(100) 5 .
O2 Zn1 N1 C21 -67.17(19) 5 .
O2 Zn1 N1 C21 112.83(19) . .
O1 Zn1 N1 C21 -128.67(19) 5 .
O1 Zn1 N1 C21 51.33(19) . .
C1 Zn1 N1 C21 82.14(19) . .
C1 Zn1 N1 C21 -97.86(19) 5 .
Zn1 O2 C1 O1 0.0 . .
Zn1 O2 C1 C2 180.0 . .
Zn1 O1 C1 O2 0.0 . .
Zn1 O1 C1 C2 180.0 . .
N1 Zn1 C1 O2 -90.0 5 .
N1 Zn1 C1 O2 90.0 . .
O2 Zn1 C1 O2 180.0 5 .
O1 Zn1 C1 O2 0.0 5 .
O1 Zn1 C1 O2 180.0 . .
C1 Zn1 C1 O2 -58(100) 5 .
N1 Zn1 C1 O1 90.0 5 .
N1 Zn1 C1 O1 -90.0 . .
O2 Zn1 C1 O1 0.0 5 .
O2 Zn1 C1 O1 180.0 . .
O1 Zn1 C1 O1 180.0 5 .
C1 Zn1 C1 O1 122(100) 5 .
N1 Zn1 C1 C2 -90.00(5) 5 .
N1 Zn1 C1 C2 90.00(5) . .
O2 Zn1 C1 C2 180.00(5) 5 .
O2 Zn1 C1 C2 0.00(5) . .
O1 Zn1 C1 C2 0.00(5) 5 .
O1 Zn1 C1 C2 180.00(5) . .
C1 Zn1 C1 C2 -58(100) 5 .
O2 C1 C2 C3 -89.8(3) . .
O1 C1 C2 C3 90.2(3) . .
Zn1 C1 C2 C3 -89.8(4) . .
O2 C1 C2 C3 89.8(3) . 6
O1 C1 C2 C3 -90.2(3) . 6
Zn1 C1 C2 C3 89.8(4) . 6
C3 C2 C3 C4 1.5(6) 6 .
C1 C2 C3 C4 -179.0(3) . .
C3 C2 C3 C6 -176.6(3) 6 .
C1 C2 C3 C6 2.9(6) . .
C2 C3 C4 C5 -1.1(6) . .
C6 C3 C4 C5 177.1(4) . .
C3 C4 C5 C4 0.6(8) . 6
C3 C4 C5 C9 -179.0(5) . .
C2 C3 C6 C7 104.4(5) . .
C4 C3 C6 C7 -73.6(6) . .
C2 C3 C6 C8 -131.9(4) . .
C4 C3 C6 C8 50.1(5) . .
C4 C5 C9 C11 89.8(5) . .
C4 C5 C9 C11 -89.8(5) 6 .
C4 C5 C9 C10 -90.2(5) . .
C4 C5 C9 C10 90.2(5) 6 .
C21 N1 C21 C22 -0.5(3) 2 .
Zn1 N1 C21 C22 179.5(3) . .
N1 C21 C22 C23 1.0(5) . .
C21 C22 C23 C22 -0.5(2) . 2
C21 C22 C23 C23 179.5(2) . 5_545
